data_4324022
loop_
_publ_author_name
'Donald J. Darensbourg'
'Tara J. Decuir'
'Nicole White Stafford'
'Jeffrey B. Robertson'
'Jennifer D. Draper'
'Joseph H. Reibenspies'
'Agnes Kath\'o'
'Ferenc Jo\'o'

_publ_section_title
;
 Water-Soluble Organometallic Compounds. 6.1Synthesis, Spectral
 Properties, and Crystal Structures of Complexes of
 1,3,5-Triaza-7-phosphaadamantane with Group 10 Metals
;
_journal_name_full 'Inorganic Chemistry'
_journal_page_first 4218
_journal_page_last 4226
_journal_paper_doi 10.1021/ic970238x
_journal_volume 36
_journal_year 1997
_chemical_formula_sum 'C24 H62 Cl4 N12 Ni O5 P4'
_chemical_formula_weight 923.25
_chemical_name_systematic
; 
 ? 
;
_space_group_IT_number 88
_symmetry_cell_setting tetragonal
_symmetry_space_group_name_Hall '-I 4ad'
_symmetry_space_group_name_H-M 'I 41/a :2'
_atom_sites_solution_hydrogens geom
_atom_sites_solution_primary direct
_atom_sites_solution_secondary difmap
_audit_creation_method SHELXL
_cell_angle_alpha 90.00
_cell_angle_beta 90.00
_cell_angle_gamma 90.00
_cell_formula_units_Z 4
_cell_length_a 12.333(2)
_cell_length_b 12.333(2)
_cell_length_c 26.132(6)
_cell_measurement_temperature 193(2)
_cell_volume 3974.8(13)
_computing_structure_refinement 'SHELXL-93 (Sheldrick, 1993)'
_computing_structure_solution 'SHELXS-86 (Sheldrick, 1990)'
_diffrn_ambient_temperature 193(2)
_diffrn_radiation_monochromator graphite
_diffrn_radiation_source 'fine-focus sealed tube'
_diffrn_radiation_type MoK\a
_diffrn_radiation_wavelength 0.71073
_diffrn_reflns_av_R_equivalents 0.0840
_diffrn_reflns_av_sigmaI/netI 0.1653
_diffrn_reflns_limit_h_max 11
_diffrn_reflns_limit_h_min 0
_diffrn_reflns_limit_k_max 14
_diffrn_reflns_limit_k_min 0
_diffrn_reflns_limit_l_max 31
_diffrn_reflns_limit_l_min 0
_diffrn_reflns_number 1768
_diffrn_reflns_theta_max 25.00
_diffrn_reflns_theta_min 2.81
_exptl_absorpt_coefficient_mu 0.970
_exptl_crystal_density_diffrn 1.543
_exptl_crystal_F_000 1944
_exptl_crystal_size_max 0.30
_exptl_crystal_size_mid 0.30
_exptl_crystal_size_min 0.10
_refine_diff_density_max 0.343
_refine_diff_density_min -0.291
_refine_diff_density_rms 0.082
_refine_ls_extinction_method none
_refine_ls_goodness_of_fit_all 1.001
_refine_ls_goodness_of_fit_obs 1.119
_refine_ls_matrix_type full
_refine_ls_number_parameters 131
_refine_ls_number_reflns 1575
_refine_ls_number_restraints 0
_refine_ls_restrained_S_all 1.133
_refine_ls_restrained_S_obs 1.119
_refine_ls_R_factor_all 0.1640
_refine_ls_R_factor_obs 0.0683
_refine_ls_shift/esd_max 0.000
_refine_ls_shift/esd_mean 0.000
_refine_ls_structure_factor_coef Fsqd
_refine_ls_weighting_details 'w=1/[\s^2^(Fo^2^)+(0.0050P)^2^+0.0000P] where P=(Fo^2^+2Fc^2^)/3'
_refine_ls_weighting_scheme calc
_refine_ls_wR_factor_all 0.1544
_refine_ls_wR_factor_obs 0.1058
_reflns_number_observed 812
_reflns_number_total 1621
_reflns_observed_criterion >2sigma(I)
_cod_data_source_file ic970238x_2.cif
_cod_data_source_block complex2
_cod_depositor_comments
;
The following automatic conversions were performed:

'_refine_ls_weighting_scheme' value 'calc
w=1/[\s^2^(Fo^2^)+(0.0050P)^2^+0.0000P] where P=(Fo^2^+2Fc^2^)/3' was
changed to 'calc'. New tag '_refine_ls_weighting_details' was
created. The value of the new tag was set to
'w=1/[\s^2^(Fo^2^)+(0.0050P)^2^+0.0000P] where P=(Fo^2^+2Fc^2^)/3'.

Automatic conversion script
Id: cif_fix_values 3143 2015-03-26 13:38:13Z robertas 
;
_cod_original_cell_volume 3974.5(12)
_cod_original_sg_symbol_H-M 'I 41/a'
_cod_database_code 4324022

loop_
_symmetry_equiv_pos_as_xyz
'x, y, z'
'-x+1/2, -y, z+1/2'
'-y+3/4, x+1/4, z+1/4'
'y+3/4, -x+3/4, z+3/4'
'x+1/2, y+1/2, z+1/2'
'-x+1, -y+1/2, z+1'
'-y+5/4, x+3/4, z+3/4'
'y+5/4, -x+5/4, z+5/4'
'-x, -y, -z'
'x-1/2, y, -z-1/2'
'y-3/4, -x-1/4, -z-1/4'
'-y-3/4, x-3/4, -z-3/4'
'-x+1/2, -y+1/2, -z+1/2'
'x, y+1/2, -z'
'y-1/4, -x+1/4, -z+1/4'
'-y-1/4, x-1/4, -z-1/4'

loop_
_atom_site_aniso_label
_atom_site_aniso_U_11
_atom_site_aniso_U_22
_atom_site_aniso_U_33
_atom_site_aniso_U_23
_atom_site_aniso_U_13
_atom_site_aniso_U_12
Ni1 0.0218(7) 0.0218(7) 0.0432(13) 0.000 0.000 0.000
Cl1 0.027(3) 0.098(4) 0.052(3) 0.012(3) -0.006(2) -0.018(3)
Cl1' 0.043(3) 0.169(7) 0.249(11) 0.164(8) -0.003(5) 0.001(4)
P1 0.0223(10) 0.0218(10) 0.0404(12) -0.0025(9) 0.0011(9) -0.0009(8)
O1 0.206(20) 0.068(12) 0.091(11) 0.007(9) 0.001(10) 0.045(13)
O1' 0.110(15) 0.224(23) 0.088(12) 0.067(15) -0.047(12) -0.123(15)
O2 0.183(12) 0.183(12) 0.165(19) 0.000 0.000 0.000
N1 0.022(3) 0.045(4) 0.040(4) 0.001(3) 0.001(3) -0.007(3)
N2 0.029(4) 0.047(4) 0.062(5) -0.028(4) -0.001(4) 0.003(3)
N3 0.049(4) 0.034(4) 0.050(4) -0.006(3) -0.008(4) -0.008(3)
C1 0.028(4) 0.050(5) 0.044(5) -0.006(4) -0.010(4) -0.005(4)
C2 0.022(4) 0.045(5) 0.068(6) -0.011(4) -0.003(4) 0.001(4)
C3 0.047(5) 0.033(5) 0.047(5) 0.008(4) -0.008(4) -0.007(4)
C4 0.030(5) 0.044(5) 0.065(6) -0.015(5) -0.014(4) 0.011(4)
C5 0.048(5) 0.061(6) 0.040(5) -0.005(5) -0.002(4) -0.008(5)
C6 0.040(5) 0.029(5) 0.074(6) -0.021(4) -0.010(5) -0.005(4)

loop_
_atom_site_label
_atom_site_type_symbol
_atom_site_fract_x
_atom_site_fract_y
_atom_site_fract_z
_atom_site_U_iso_or_equiv
_atom_site_thermal_displace_type
_atom_site_occupancy
_atom_site_calc_flag
_atom_site_refinement_flags
_atom_site_disorder_group
Ni1 Ni 0.5000 0.7500 0.1250 0.0289(5) Uani 1 d S .
Cl1 Cl 0.0610(4) 0.4749(5) -0.0946(2) 0.0587(15) Uani 0.50 d P .
Cl1' Cl 0.0965(4) 0.3735(7) -0.1342(4) 0.154(4) Uani 0.50 d P .
P1 P 0.37407(15) 0.68870(14) 0.07711(7) 0.0282(5) Uani 1 d . .
O1 O 0.0693(14) 0.2772(12) -0.1670(6) 0.122(7) Uani 0.50 d P .
H1C H 0.1285(14) 0.2533(12) -0.1793(6) 0.183 Uiso 0.50 d PR .
H1E H 0.0277(14) 0.2966(12) -0.1912(6) 0.183 Uiso 0.50 d PR .
O1' O -0.0022(14) 0.5544(17) -0.0829(6) 0.140(8) Uani 0.50 d P .
H1'A H 0.0189(14) 0.5809(17) -0.0546(6) 0.211 Uiso 0.50 d PR .
H1'B H 0.0013(14) 0.6028(17) -0.1060(6) 0.211 Uiso 0.50 d PR .
O2 O 0.0000 0.7500 -0.1250 0.177(8) Uani 1 d S .
H2C H -0.0420 0.7762 -0.1476 0.265 Uiso 0.50 d PR .
N1 N 0.1735(4) 0.5836(5) 0.0640(2) 0.036(2) Uani 1 d . .
H1 H 0.0895(4) 0.5515(5) 0.0793(2) 0.053 Uiso 1 d R .
N2 N 0.3073(5) 0.5533(5) -0.0028(3) 0.046(2) Uani 1 d . .
N3 N 0.2154(5) 0.7263(5) 0.0035(3) 0.044(2) Uani 1 d . .
C1 C 0.2546(5) 0.6199(6) 0.1034(3) 0.041(2) Uani 1 d . .
H1A H 0.2791(5) 0.5557(6) 0.1230(3) 0.049 Uiso 1 calc R .
H1B H 0.2181(5) 0.6695(6) 0.1276(3) 0.049 Uiso 1 calc R .
C2 C 0.4036(6) 0.5850(6) 0.0283(3) 0.045(2) Uani 1 d . .
H2A H 0.4605(6) 0.6130(6) 0.0050(3) 0.054 Uiso 1 calc R .
H2B H 0.4327(6) 0.5197(6) 0.0454(3) 0.054 Uiso 1 calc R .
C3 C 0.2980(6) 0.7794(6) 0.0350(3) 0.042(2) Uani 1 d . .
H3A H 0.2622(6) 0.8354(6) 0.0562(3) 0.051 Uiso 1 calc R .
H3B H 0.3498(6) 0.8168(6) 0.0121(3) 0.051 Uiso 1 calc R .
C4 C 0.1327(6) 0.6787(6) 0.0334(3) 0.046(2) Uani 1 d . .
H4A H 0.0733(6) 0.6544(6) 0.0107(3) 0.056 Uiso 1 calc R .
H4B H 0.1028(6) 0.7339(6) 0.0570(3) 0.056 Uiso 1 calc R .
C5 C 0.2623(7) 0.6443(7) -0.0301(3) 0.050(2) Uani 1 d . .
H5A H 0.2055(7) 0.6178(7) -0.0538(3) 0.060 Uiso 1 calc R .
H5B H 0.3201(7) 0.6782(7) -0.0510(3) 0.060 Uiso 1 calc R .
C6 C 0.2241(6) 0.5024(6) 0.0278(3) 0.048(2) Uani 1 d . .
H6A H 0.2562(6) 0.4421(6) 0.0477(3) 0.057 Uiso 1 calc R .
H6B H 0.1675(6) 0.4719(6) 0.0051(3) 0.057 Uiso 1 calc R .

loop_
_atom_type_symbol
_atom_type_description
_atom_type_scat_dispersion_real
_atom_type_scat_dispersion_imag
_atom_type_scat_source
C C 0.0033 0.0016 'International Tables Vol C Tables 4.2.6.8 and 6.1.1.4'
H H 0.0000 0.0000 'International Tables Vol C Tables 4.2.6.8 and 6.1.1.4'
N N 0.0061 0.0033 'International Tables Vol C Tables 4.2.6.8 and 6.1.1.4'
O O 0.0106 0.0060 'International Tables Vol C Tables 4.2.6.8 and 6.1.1.4'
P P 0.1023 0.0942 'International Tables Vol C Tables 4.2.6.8 and 6.1.1.4'
Cl Cl 0.1484 0.1585 'International Tables Vol C Tables 4.2.6.8 and 6.1.1.4'
Ni Ni 0.3393 1.1124 'International Tables Vol C Tables 4.2.6.8 and 6.1.1.4'

loop_
_geom_angle_atom_site_label_1
_geom_angle_atom_site_label_2
_geom_angle_atom_site_label_3
_geom_angle
_geom_angle_site_symmetry_1
_geom_angle_site_symmetry_3
_geom_angle_publ_flag
P1 Ni1 P1 110.14(5) 15_565 . ?
P1 Ni1 P1 108.14(10) 15_565 12_766 ?
P1 Ni1 P1 110.14(5) . 12_766 ?
P1 Ni1 P1 110.14(5) 15_565 6_564 ?
P1 Ni1 P1 108.14(10) . 6_564 ?
P1 Ni1 P1 110.14(5) 12_766 6_564 ?
O1' Cl1 Cl1' 150.3(9) . . ?
O1 Cl1' Cl1 151.7(8) . . ?
C3 P1 C1 95.5(4) . . ?
C3 P1 C2 96.2(4) . . ?
C1 P1 C2 95.6(3) . . ?
C3 P1 Ni1 120.7(2) . . ?
C1 P1 Ni1 122.0(2) . . ?
C2 P1 Ni1 120.6(2) . . ?
C1 N1 C4 110.7(6) . . ?
C1 N1 C6 110.5(5) . . ?
C4 N1 C6 108.8(6) . . ?
C5 N2 C6 109.9(6) . . ?
C5 N2 C2 111.8(6) . . ?
C6 N2 C2 112.2(7) . . ?
C4 N3 C5 109.4(6) . . ?
C4 N3 C3 112.2(7) . . ?
C5 N3 C3 111.9(7) . . ?
N1 C1 P1 114.6(5) . . ?
N2 C2 P1 113.7(5) . . ?
N3 C3 P1 115.0(5) . . ?
N3 C4 N1 112.1(6) . . ?
N2 C5 N3 113.2(6) . . ?
N2 C6 N1 110.6(6) . . ?

loop_
_geom_bond_atom_site_label_1
_geom_bond_atom_site_label_2
_geom_bond_distance
_geom_bond_site_symmetry_2
_geom_bond_publ_flag
Ni1 P1 2.133(2) 15_565 ?
Ni1 P1 2.133(2) . ?
Ni1 P1 2.133(2) 12_766 ?
Ni1 P1 2.133(2) 6_564 ?
Cl1 O1' 1.29(2) . ?
Cl1 Cl1' 1.682(12) . ?
Cl1' O1 1.50(2) . ?
P1 C3 1.828(7) . ?
P1 C1 1.834(7) . ?
P1 C2 1.843(7) . ?
N1 C1 1.504(8) . ?
N1 C4 1.506(8) . ?
N1 C6 1.512(8) . ?
N2 C5 1.441(9) . ?
N2 C6 1.445(9) . ?
N2 C2 1.491(9) . ?
N3 C4 1.412(9) . ?
N3 C5 1.459(9) . ?
N3 C3 1.464(9) . ?
